data_4134515
loop_
_publ_author_name
'Reiers\/olmoen, Ann Christin'
'Cs\'ok\'as, D\'aniel'
'\/Oien-\/Odegaard, Sigurd'
'Vanderkooy, Alan'
'Gupta, Arvind Kumar'
'Carlsson, Anna-Carin C'
'Orthaber, Andreas'
'Fiksdahl, Anne'
'P\'apai, Imre'
'Erd\'elyi, M\'at\'e'

_publ_section_title
;
 Catalytic Activity of <i>trans</i>-Bis(pyridine)gold Complexes.
;
_journal_issue 13
_journal_name_full 'Journal of the American Chemical Society'
_journal_page_first 6439
_journal_page_last 6446
_journal_paper_doi 10.1021/jacs.0c01941
_journal_volume 142
_journal_year 2020
_chemical_formula_moiety 'C36 H20 Au N2, C H2 Cl2, B F4'
_chemical_formula_sum 'C37 H22 Au B Cl2 F4 N2'
_chemical_formula_weight 849.24
_space_group_crystal_system monoclinic
_space_group_IT_number 15
_space_group_name_Hall '-C 2yc'
_space_group_name_H-M_alt 'C 1 2/c 1'
_atom_sites_solution_hydrogens geom
_atom_sites_solution_primary iterative
_audit_creation_date 2019-10-18
_audit_creation_method
;
Olex2 1.2
(compiled 2018.05.29 svn.r3508 for OlexSys, GUI svn.r5506)
;
_cell_angle_alpha 90
_cell_angle_beta 113.881(2)
_cell_angle_gamma 90
_cell_formula_units_Z 8
_cell_length_a 26.4032(9)
_cell_length_b 17.2822(9)
_cell_length_c 15.4213(6)
_cell_measurement_reflns_used 9874
_cell_measurement_temperature 296(2)
_cell_measurement_theta_max 25.95
_cell_measurement_theta_min 2.27
_cell_volume 6434.4(5)
_computing_molecular_graphics 'Olex2 (Dolomanov et al., 2009)'
_computing_publication_material 'Olex2 (Dolomanov et al., 2009)'
_computing_structure_refinement 'XL (Sheldrick, 2008)'
_computing_structure_solution 'olex2.solve (Bourhis et al., 2015)'
_diffrn_ambient_temperature 296.15
_diffrn_detector 'Bruker APEX2 area detector'
_diffrn_detector_area_resol_mean 7.9
_diffrn_detector_type 'CCD area detector'
_diffrn_measured_fraction_theta_full 0.999
_diffrn_measured_fraction_theta_max 0.994
_diffrn_measurement_device 'three-circle diffractometer'
_diffrn_measurement_device_type 'Bruke ApexII with microsource'
_diffrn_measurement_method '\w and \f scans'
_diffrn_radiation_monochromator 'mirror optics'
_diffrn_radiation_probe x-ray
_diffrn_radiation_type MoK\a
_diffrn_radiation_wavelength 0.71073
_diffrn_reflns_av_R_equivalents 0.0693
_diffrn_reflns_av_unetI/netI 0.0314
_diffrn_reflns_Laue_measured_fraction_full 0.999
_diffrn_reflns_Laue_measured_fraction_max 0.994
_diffrn_reflns_limit_h_max 36
_diffrn_reflns_limit_h_min -36
_diffrn_reflns_limit_k_max 24
_diffrn_reflns_limit_k_min -24
_diffrn_reflns_limit_l_max 21
_diffrn_reflns_limit_l_min -21
_diffrn_reflns_number 119248
_diffrn_reflns_point_group_measured_fraction_full 0.999
_diffrn_reflns_point_group_measured_fraction_max 0.994
_diffrn_reflns_theta_full 25.242
_diffrn_reflns_theta_max 29.789
_diffrn_reflns_theta_min 1.789
_diffrn_source 'microfocus sealed X-ray tube'
_diffrn_source_type 'Incoatec I\ms'
_diffrn_standards_number 0
_exptl_absorpt_coefficient_mu 4.793
_exptl_absorpt_correction_T_max 0.7459
_exptl_absorpt_correction_T_min 0.5841
_exptl_absorpt_correction_type multi-scan
_exptl_absorpt_process_details SADABS
_exptl_crystal_colour Orange
_exptl_crystal_density_diffrn 1.753
_exptl_crystal_description rod
_exptl_crystal_F_000 3296
_exptl_crystal_size_max 0.32
_exptl_crystal_size_mid 0.18
_exptl_crystal_size_min 0.10
_refine_diff_density_max 1.509
_refine_diff_density_min -1.139
_refine_diff_density_rms 0.119
_refine_ls_extinction_method none
_refine_ls_goodness_of_fit_ref 1.034
_refine_ls_hydrogen_treatment constr
_refine_ls_matrix_type full
_refine_ls_number_parameters 424
_refine_ls_number_reflns 9153
_refine_ls_number_restraints 0
_refine_ls_restrained_S_all 1.034
_refine_ls_R_factor_all 0.0461
_refine_ls_R_factor_gt 0.0284
_refine_ls_shift/su_max 0.002
_refine_ls_shift/su_mean 0.000
_refine_ls_structure_factor_coef Fsqd
_refine_ls_weighting_details 'w=1/[\s^2^(Fo^2^)+(0.0308P)^2^+24.4846P] where P=(Fo^2^+2Fc^2^)/3'
_refine_ls_weighting_scheme calc
_refine_ls_wR_factor_gt 0.0644
_refine_ls_wR_factor_ref 0.0718
_reflns_Friedel_coverage 0.000
_reflns_number_gt 7165
_reflns_number_total 9153
_reflns_threshold_expression 'I > 2\s(I)'
_cod_data_source_file ja0c01941_si_002.cif
_cod_data_source_block 1
_cod_depositor_comments 'Adding full bibliography for 4134515--4134517.cif.'
_cod_database_code 4134515
_shelx_shelxl_version_number 2014/7
_shelx_space_group_comment
;
The symmetry employed for this shelxl refinement is uniquely defined
by the following loop, which should always be used as a source of
symmetry information in preference to the above space-group names.
They are only intended as comments.
;
_olex2_refinement_description
;
1. Fixed Uiso
 At 1.2 times of:
  All C(H) groups, All C(H,H) groups
2.a Secondary CH2 refined with riding coordinates:
 C1S(H1SA,H1SB)
2.b Aromatic/amide H refined with riding coordinates:
 C1(H1), C2(H2), C3(H3), C5(H5), C6(H6), C10(H10), C11(H11), C12(H12),
 C17(H17), C18(H18), C19(H19), C20(H20), C25(H25), C26(H26), C27(H27), C32(H32),
  C33(H33), C34(H34), C35(H35), C36(H36)
;
_olex2_submission_special_instructions 'No special instructions were received'

loop_
_space_group_symop_operation_xyz
'x, y, z'
'-x, y, -z+1/2'
'x+1/2, y+1/2, z'
'-x+1/2, y+1/2, -z+1/2'
'-x, -y, -z'
'x, -y, z-1/2'
'-x+1/2, -y+1/2, -z'
'x+1/2, -y+1/2, z-1/2'

loop_
_atom_site_label
_atom_site_type_symbol
_atom_site_fract_x
_atom_site_fract_y
_atom_site_fract_z
_atom_site_U_iso_or_equiv
_atom_site_adp_type
_atom_site_occupancy
_atom_site_site_symmetry_order
_atom_site_calc_flag
_atom_site_refinement_flags_posn
_atom_site_refinement_flags_adp
_atom_site_refinement_flags_occupancy
_atom_site_disorder_assembly
_atom_site_disorder_group
Au1 Au 0.50868(2) 0.11074(2) 0.36739(2) 0.02019(4) Uani 1 1 d . . . . .
N1 N 0.50934(10) 0.22727(16) 0.36936(19) 0.0207(5) Uani 1 1 d . . . . .
N2 N 0.49388(10) -0.00603(16) 0.12877(18) 0.0192(5) Uani 1 1 d . . . . .
C1 C 0.79957(15) 0.1155(2) 0.7306(3) 0.0386(9) Uani 1 1 d . . . . .
H1 H 0.8331 0.0973 0.7753 0.046 Uiso 1 1 calc R . . . .
C2 C 0.75614(16) 0.1294(2) 0.7568(3) 0.0343(9) Uani 1 1 d . . . . .
H2 H 0.7607 0.1213 0.8191 0.041 Uiso 1 1 calc R . . . .
C3 C 0.70588(14) 0.1553(2) 0.6902(3) 0.0291(7) Uani 1 1 d . . . . .
H3 H 0.6764 0.1636 0.7074 0.035 Uiso 1 1 calc R . . . .
C4 C 0.69950(13) 0.1689(2) 0.5971(2) 0.0254(7) Uani 1 1 d . . . . .
C5 C 0.74358(14) 0.1555(2) 0.5718(3) 0.0299(8) Uani 1 1 d . . . . .
H5 H 0.7396 0.1646 0.5099 0.036 Uiso 1 1 calc R . . . .
C6 C 0.79368(16) 0.1284(2) 0.6391(3) 0.0366(9) Uani 1 1 d . . . . .
H6 H 0.8232 0.1190 0.6222 0.044 Uiso 1 1 calc R . . . .
C7 C 0.64813(14) 0.1998(2) 0.5295(3) 0.0266(7) Uani 1 1 d . . . . .
C8 C 0.60473(14) 0.2267(2) 0.4768(3) 0.0261(7) Uani 1 1 d . . . . .
C9 C 0.55570(13) 0.2688(2) 0.4223(2) 0.0253(7) Uani 1 1 d . . . . .
C10 C 0.55444(15) 0.3484(2) 0.4253(3) 0.0355(9) Uani 1 1 d . . . . .
H10 H 0.5864 0.3758 0.4612 0.043 Uiso 1 1 calc R . . . .
C11 C 0.50597(17) 0.3875(2) 0.3754(3) 0.0445(11) Uani 1 1 d . . . . .
H11 H 0.5048 0.4412 0.3781 0.053 Uiso 1 1 calc R . . . .
C12 C 0.45866(15) 0.3458(2) 0.3207(3) 0.0387(10) Uani 1 1 d . . . . .
H12 H 0.4257 0.3714 0.2855 0.046 Uiso 1 1 calc R . . . .
C13 C 0.46115(13) 0.2659(2) 0.3192(2) 0.0245(7) Uani 1 1 d . . . . .
C14 C 0.41351(13) 0.2194(2) 0.2680(2) 0.0247(7) Uani 1 1 d . . . . .
C15 C 0.37329(13) 0.1808(2) 0.2287(2) 0.0231(7) Uani 1 1 d . . . . .
C16 C 0.32262(13) 0.13722(19) 0.1865(2) 0.0197(6) Uani 1 1 d . . . . .
C17 C 0.27407(13) 0.1685(2) 0.1867(2) 0.0232(6) Uani 1 1 d . . . . .
H17 H 0.2748 0.2174 0.2123 0.028 Uiso 1 1 calc R . . . .
C18 C 0.22481(14) 0.1280(2) 0.1495(3) 0.0277(8) Uani 1 1 d . . . . .
H18 H 0.1928 0.1497 0.1504 0.033 Uiso 1 1 calc R . . . .
C19 C 0.22294(13) 0.0549(2) 0.1106(3) 0.0290(8) Uani 1 1 d . . . . .
H19 H 0.1896 0.0280 0.0848 0.035 Uiso 1 1 calc R . . . .
C20 C 0.27058(14) 0.0222(2) 0.1103(2) 0.0259(7) Uani 1 1 d . . . . .
H20 H 0.2693 -0.0268 0.0846 0.031 Uiso 1 1 calc R . . . .
C21 C 0.32085(13) 0.06242(19) 0.1484(2) 0.0216(6) Uani 1 1 d . . . . .
C22 C 0.36914(13) 0.02646(19) 0.1470(2) 0.0223(6) Uani 1 1 d . . . . .
C23 C 0.40767(13) -0.0072(2) 0.1431(2) 0.0232(7) Uani 1 1 d . . . . .
C24 C 0.45203(12) -0.04855(19) 0.1343(2) 0.0207(6) Uani 1 1 d . . . . .
C25 C 0.45194(14) -0.1288(2) 0.1296(2) 0.0243(7) Uani 1 1 d . . . . .
H25 H 0.4235 -0.1572 0.1351 0.029 Uiso 1 1 calc R . . . .
C26 C 0.49467(14) -0.1660(2) 0.1165(2) 0.0280(7) Uani 1 1 d . . . . .
H26 H 0.4952 -0.2197 0.1128 0.034 Uiso 1 1 calc R . . . .
C27 C 0.53656(14) -0.1222(2) 0.1091(2) 0.0250(7) Uani 1 1 d . . . . .
H27 H 0.5652 -0.1464 0.0991 0.030 Uiso 1 1 calc R . . . .
C28 C 0.53617(12) -0.04228(19) 0.1166(2) 0.0198(6) Uani 1 1 d . . . . .
C29 C 0.57863(13) 0.00433(19) 0.1088(2) 0.0225(7) Uani 1 1 d . . . . .
C30 C 0.61505(13) 0.0413(2) 0.1012(2) 0.0233(7) Uani 1 1 d . . . . .
C31 C 0.65896(14) 0.0856(2) 0.0939(2) 0.0233(7) Uani 1 1 d . . . . .
C32 C 0.65199(15) 0.1648(2) 0.0725(2) 0.0287(7) Uani 1 1 d . . . . .
H32 H 0.6186 0.1890 0.0624 0.034 Uiso 1 1 calc R . . . .
C33 C 0.69505(17) 0.2066(2) 0.0666(3) 0.0354(9) Uani 1 1 d . . . . .
H33 H 0.6904 0.2591 0.0521 0.043 Uiso 1 1 calc R . . . .
C34 C 0.74487(16) 0.1713(3) 0.0820(3) 0.0373(9) Uani 1 1 d . . . . .
H34 H 0.7737 0.2000 0.0780 0.045 Uiso 1 1 calc R . . . .
C35 C 0.75193(16) 0.0930(3) 0.1033(3) 0.0371(9) Uani 1 1 d . . . . .
H35 H 0.7855 0.0691 0.1138 0.044 Uiso 1 1 calc R . . . .
C36 C 0.70918(14) 0.0505(2) 0.1088(3) 0.0286(7) Uani 1 1 d . . . . .
H36 H 0.7140 -0.0021 0.1227 0.034 Uiso 1 1 calc R . . . .
Cl1S Cl 0.60582(6) 0.29561(8) 0.71700(14) 0.0799(5) Uani 1 1 d . . . . .
Cl2S Cl 0.59137(7) 0.45526(9) 0.65770(14) 0.0805(5) Uani 1 1 d . . . . .
C1S C 0.5701(2) 0.3824(3) 0.7133(5) 0.0623(14) Uani 1 1 d . . . . .
H1SA H 0.5306 0.3739 0.6793 0.075 Uiso 1 1 calc R . . . .
H1SB H 0.5769 0.3983 0.7774 0.075 Uiso 1 1 calc R . . . .
F1 F 0.6463(2) 0.3878(3) -0.0282(5) 0.153(3) Uani 1 1 d . . . . .
F2 F 0.5700(3) 0.3291(3) -0.0685(5) 0.197(4) Uani 1 1 d . . . . .
F3 F 0.5691(3) 0.4504(3) -0.0825(4) 0.158(3) Uani 1 1 d . . . . .
F4 F 0.6075(3) 0.3987(5) 0.0583(4) 0.206(4) Uani 1 1 d . . . . .
B1 B 0.5950(2) 0.3910(4) -0.0313(4) 0.0541(14) Uani 1 1 d . . . . .

loop_
_atom_site_aniso_label
_atom_site_aniso_U_11
_atom_site_aniso_U_22
_atom_site_aniso_U_33
_atom_site_aniso_U_23
_atom_site_aniso_U_13
_atom_site_aniso_U_12
Au1 0.01602(6) 0.01800(6) 0.02474(6) -0.00009(5) 0.00639(4) -0.00047(5)
N1 0.0158(12) 0.0204(13) 0.0248(13) -0.0014(11) 0.0072(10) 0.0001(11)
N2 0.0168(12) 0.0209(13) 0.0189(12) 0.0004(11) 0.0062(10) 0.0019(10)
C1 0.0214(17) 0.033(2) 0.046(2) 0.0072(18) -0.0024(15) -0.0002(15)
C2 0.034(2) 0.025(2) 0.036(2) 0.0083(15) 0.0058(16) -0.0043(15)
C3 0.0249(16) 0.0241(18) 0.0372(19) 0.0009(15) 0.0115(15) -0.0034(14)
C4 0.0205(15) 0.0199(16) 0.0310(17) -0.0031(14) 0.0055(13) -0.0042(13)
C5 0.0263(17) 0.031(2) 0.0308(18) -0.0053(15) 0.0096(14) -0.0017(14)
C6 0.0222(17) 0.036(2) 0.048(2) -0.0035(18) 0.0104(16) 0.0000(15)
C7 0.0208(15) 0.0250(17) 0.0313(18) -0.0035(14) 0.0078(14) -0.0065(13)
C8 0.0221(16) 0.0239(17) 0.0306(17) -0.0052(14) 0.0088(14) -0.0042(13)
C9 0.0192(15) 0.0282(18) 0.0264(17) -0.0029(14) 0.0070(13) -0.0006(13)
C10 0.0258(18) 0.026(2) 0.046(2) -0.0092(17) 0.0064(16) -0.0050(15)
C11 0.035(2) 0.0171(17) 0.073(3) -0.007(2) 0.013(2) 0.0013(17)
C12 0.0226(17) 0.0232(19) 0.061(3) -0.0012(18) 0.0072(17) 0.0034(14)
C13 0.0174(14) 0.0238(17) 0.0308(17) -0.0011(14) 0.0083(13) -0.0004(12)
C14 0.0185(15) 0.0245(17) 0.0295(17) 0.0003(14) 0.0083(13) 0.0016(13)
C15 0.0202(15) 0.0238(17) 0.0242(16) 0.0004(13) 0.0078(12) 0.0019(13)
C16 0.0166(14) 0.0217(15) 0.0194(14) 0.0039(12) 0.0057(11) 0.0010(12)
C17 0.0195(14) 0.0234(16) 0.0256(16) 0.0036(13) 0.0081(12) 0.0036(13)
C18 0.0166(15) 0.033(2) 0.0337(18) 0.0060(15) 0.0100(13) 0.0042(13)
C19 0.0164(15) 0.0310(19) 0.0378(19) 0.0033(16) 0.0091(14) -0.0054(14)
C20 0.0230(16) 0.0255(17) 0.0290(17) 0.0000(14) 0.0102(13) -0.0034(13)
C21 0.0190(14) 0.0232(16) 0.0236(15) 0.0031(13) 0.0096(12) 0.0016(12)
C22 0.0217(15) 0.0203(16) 0.0238(16) 0.0011(13) 0.0080(12) -0.0025(12)
C23 0.0197(15) 0.0253(17) 0.0232(16) -0.0011(13) 0.0073(12) -0.0022(13)
C24 0.0167(14) 0.0251(17) 0.0187(14) -0.0006(12) 0.0055(11) 0.0007(12)
C25 0.0212(15) 0.0258(18) 0.0244(16) 0.0011(13) 0.0078(13) -0.0025(13)
C26 0.0274(17) 0.0186(16) 0.0340(19) -0.0024(14) 0.0081(14) 0.0005(14)
C27 0.0249(16) 0.0261(18) 0.0263(16) -0.0071(13) 0.0127(14) -0.0009(13)
C28 0.0171(14) 0.0211(16) 0.0195(15) -0.0009(12) 0.0057(12) 0.0012(12)
C29 0.0187(15) 0.0230(16) 0.0238(16) -0.0006(13) 0.0066(12) 0.0039(12)
C30 0.0201(15) 0.0253(17) 0.0236(16) -0.0011(13) 0.0080(12) 0.0017(13)
C31 0.0221(15) 0.0254(16) 0.0234(16) -0.0018(13) 0.0102(13) -0.0031(13)
C32 0.0290(17) 0.0309(19) 0.0256(17) 0.0014(15) 0.0105(14) 0.0015(15)
C33 0.043(2) 0.028(2) 0.036(2) 0.0048(16) 0.0156(17) -0.0068(17)
C34 0.034(2) 0.042(2) 0.038(2) -0.0010(18) 0.0174(17) -0.0149(18)
C35 0.0251(18) 0.046(2) 0.042(2) -0.0008(18) 0.0162(16) -0.0009(16)
C36 0.0241(16) 0.0267(18) 0.0354(19) -0.0028(15) 0.0126(14) -0.0013(14)
Cl1S 0.0590(8) 0.0477(8) 0.1401(15) -0.0272(9) 0.0479(9) -0.0095(6)
Cl2S 0.0752(10) 0.0607(9) 0.1234(14) -0.0001(9) 0.0586(10) 0.0067(8)
C1S 0.058(3) 0.056(3) 0.083(4) -0.008(3) 0.039(3) 0.003(3)
F1 0.095(4) 0.131(5) 0.262(8) 0.047(4) 0.101(4) 0.023(3)
F2 0.171(5) 0.084(4) 0.216(7) 0.000(4) -0.046(5) -0.058(4)
F3 0.190(5) 0.107(4) 0.126(4) 0.018(3) 0.013(4) 0.098(4)
F4 0.203(7) 0.336(11) 0.058(3) -0.003(4) 0.033(4) 0.001(6)
B1 0.045(3) 0.067(4) 0.046(3) 0.000(3) 0.015(2) 0.012(3)

loop_
_atom_type_symbol
_atom_type_description
_atom_type_scat_dispersion_real
_atom_type_scat_dispersion_imag
_atom_type_scat_source
C C 0.0033 0.0016 'International Tables Vol C Tables 4.2.6.8 and 6.1.1.4'
H H 0.0000 0.0000 'International Tables Vol C Tables 4.2.6.8 and 6.1.1.4'
Au Au -2.0133 8.8022 'International Tables Vol C Tables 4.2.6.8 and 6.1.1.4'
B B 0.0013 0.0007 'International Tables Vol C Tables 4.2.6.8 and 6.1.1.4'
Cl Cl 0.1484 0.1585 'International Tables Vol C Tables 4.2.6.8 and 6.1.1.4'
F F 0.0171 0.0103 'International Tables Vol C Tables 4.2.6.8 and 6.1.1.4'
N N 0.0061 0.0033 'International Tables Vol C Tables 4.2.6.8 and 6.1.1.4'

loop_
_geom_angle_atom_site_label_1
_geom_angle_atom_site_label_2
_geom_angle_atom_site_label_3
_geom_angle
_geom_angle_site_symmetry_1
_geom_angle_site_symmetry_3
_geom_angle_publ_flag
N1 Au1 N2 176.62(11) . 2_655 ?
C9 N1 Au1 122.3(2) . . ?
C13 N1 Au1 118.7(2) . . ?
C13 N1 C9 119.0(3) . . ?
C24 N2 Au1 120.0(2) . 2_655 ?
C28 N2 Au1 120.3(2) . 2_655 ?
C28 N2 C24 119.6(3) . . ?
C2 C1 H1 119.7 . . ?
C6 C1 H1 119.7 . . ?
C6 C1 C2 120.7(3) . . ?
C1 C2 H2 120.0 . . ?
C1 C2 C3 119.9(4) . . ?
C3 C2 H2 120.0 . . ?
C2 C3 H3 120.0 . . ?
C2 C3 C4 119.9(4) . . ?
C4 C3 H3 120.0 . . ?
C3 C4 C7 119.6(3) . . ?
C5 C4 C3 119.7(3) . . ?
C5 C4 C7 120.7(3) . . ?
C4 C5 H5 120.1 . . ?
C4 C5 C6 119.9(4) . . ?
C6 C5 H5 120.1 . . ?
C1 C6 C5 120.0(4) . . ?
C1 C6 H6 120.0 . . ?
C5 C6 H6 120.0 . . ?
C8 C7 C4 176.8(4) . . ?
C7 C8 C9 171.5(4) . . ?
N1 C9 C8 117.6(3) . . ?
N1 C9 C10 121.1(3) . . ?
C10 C9 C8 121.3(3) . . ?
C9 C10 H10 119.9 . . ?
C11 C10 C9 120.1(3) . . ?
C11 C10 H10 119.9 . . ?
C10 C11 H11 120.4 . . ?
C10 C11 C12 119.2(4) . . ?
C12 C11 H11 120.4 . . ?
C11 C12 H12 120.3 . . ?
C13 C12 C11 119.3(3) . . ?
C13 C12 H12 120.3 . . ?
N1 C13 C12 121.2(3) . . ?
N1 C13 C14 116.6(3) . . ?
C12 C13 C14 122.2(3) . . ?
C15 C14 C13 177.1(4) . . ?
C14 C15 C16 174.9(4) . . ?
C17 C16 C15 118.9(3) . . ?
C17 C16 C21 118.7(3) . . ?
C21 C16 C15 122.3(3) . . ?
C16 C17 H17 119.5 . . ?
C18 C17 C16 121.0(3) . . ?
C18 C17 H17 119.5 . . ?
C17 C18 H18 119.9 . . ?
C17 C18 C19 120.2(3) . . ?
C19 C18 H18 119.9 . . ?
C18 C19 H19 120.0 . . ?
C20 C19 C18 120.0(3) . . ?
C20 C19 H19 120.0 . . ?
C19 C20 H20 119.8 . . ?
C19 C20 C21 120.4(3) . . ?
C21 C20 H20 119.8 . . ?
C16 C21 C22 121.7(3) . . ?
C20 C21 C16 119.6(3) . . ?
C20 C21 C22 118.6(3) . . ?
C23 C22 C21 176.2(4) . . ?
C22 C23 C24 177.4(4) . . ?
N2 C24 C23 117.1(3) . . ?
N2 C24 C25 121.4(3) . . ?
C25 C24 C23 121.5(3) . . ?
C24 C25 H25 120.4 . . ?
C26 C25 C24 119.2(3) . . ?
C26 C25 H25 120.4 . . ?
C25 C26 H26 120.5 . . ?
C25 C26 C27 119.0(3) . . ?
C27 C26 H26 120.5 . . ?
C26 C27 H27 119.8 . . ?
C26 C27 C28 120.4(3) . . ?
C28 C27 H27 119.8 . . ?
N2 C28 C27 120.3(3) . . ?
N2 C28 C29 118.0(3) . . ?
C27 C28 C29 121.6(3) . . ?
C30 C29 C28 177.7(4) . . ?
C29 C30 C31 179.0(4) . . ?
C32 C31 C30 120.5(3) . . ?
C36 C31 C30 120.2(3) . . ?
C36 C31 C32 119.4(3) . . ?
C31 C32 H32 120.2 . . ?
C33 C32 C31 119.6(3) . . ?
C33 C32 H32 120.2 . . ?
C32 C33 H33 119.7 . . ?
C32 C33 C34 120.6(4) . . ?
C34 C33 H33 119.7 . . ?
C33 C34 H34 120.0 . . ?
C33 C34 C35 120.0(4) . . ?
C35 C34 H34 120.0 . . ?
C34 C35 H35 120.0 . . ?
C36 C35 C34 120.0(4) . . ?
C36 C35 H35 120.0 . . ?
C31 C36 H36 119.8 . . ?
C35 C36 C31 120.5(4) . . ?
C35 C36 H36 119.8 . . ?
Cl1S C1S H1SA 109.5 . . ?
Cl1S C1S H1SB 109.5 . . ?
Cl2S C1S Cl1S 110.9(3) . . ?
Cl2S C1S H1SA 109.5 . . ?
Cl2S C1S H1SB 109.5 . . ?
H1SA C1S H1SB 108.0 . . ?
F2 B1 F1 108.5(6) . . ?
F2 B1 F3 109.8(6) . . ?
F2 B1 F4 115.6(7) . . ?
F3 B1 F1 109.3(6) . . ?
F4 B1 F1 98.6(6) . . ?
F4 B1 F3 114.2(7) . . ?

loop_
_geom_bond_atom_site_label_1
_geom_bond_atom_site_label_2
_geom_bond_distance
_geom_bond_site_symmetry_2
_geom_bond_publ_flag
Au1 N1 2.014(3) . ?
Au1 N2 2.021(3) 2_655 ?
N1 C9 1.368(4) . ?
N1 C13 1.366(4) . ?
N2 Au1 2.021(3) 2_655 ?
N2 C24 1.358(4) . ?
N2 C28 1.358(4) . ?
C1 H1 0.9300 . ?
C1 C2 1.382(6) . ?
C1 C6 1.373(6) . ?
C2 H2 0.9300 . ?
C2 C3 1.383(5) . ?
C3 H3 0.9300 . ?
C3 C4 1.396(5) . ?
C4 C5 1.388(5) . ?
C4 C7 1.437(5) . ?
C5 H5 0.9300 . ?
C5 C6 1.391(5) . ?
C6 H6 0.9300 . ?
C7 C8 1.198(5) . ?
C8 C9 1.425(5) . ?
C9 C10 1.378(5) . ?
C10 H10 0.9300 . ?
C10 C11 1.374(5) . ?
C11 H11 0.9300 . ?
C11 C12 1.392(5) . ?
C12 H12 0.9300 . ?
C12 C13 1.383(5) . ?
C13 C14 1.431(5) . ?
C14 C15 1.191(5) . ?
C15 C16 1.440(4) . ?
C16 C17 1.392(4) . ?
C16 C21 1.413(5) . ?
C17 H17 0.9300 . ?
C17 C18 1.381(5) . ?
C18 H18 0.9300 . ?
C18 C19 1.391(5) . ?
C19 H19 0.9300 . ?
C19 C20 1.380(5) . ?
C20 H20 0.9300 . ?
C20 C21 1.399(4) . ?
C21 C22 1.426(4) . ?
C22 C23 1.194(5) . ?
C23 C24 1.425(5) . ?
C24 C25 1.389(5) . ?
C25 H25 0.9300 . ?
C25 C26 1.382(5) . ?
C26 H26 0.9300 . ?
C26 C27 1.383(5) . ?
C27 H27 0.9300 . ?
C27 C28 1.386(4) . ?
C28 C29 1.425(5) . ?
C29 C30 1.199(5) . ?
C30 C31 1.431(5) . ?
C31 C32 1.404(5) . ?
C31 C36 1.390(5) . ?
C32 H32 0.9300 . ?
C32 C33 1.381(5) . ?
C33 H33 0.9300 . ?
C33 C34 1.381(6) . ?
C34 H34 0.9300 . ?
C34 C35 1.388(6) . ?
C35 H35 0.9300 . ?
C35 C36 1.378(5) . ?
C36 H36 0.9300 . ?
Cl1S C1S 1.761(5) . ?
Cl2S C1S 1.740(6) . ?
C1S H1SA 0.9700 . ?
C1S H1SB 0.9700 . ?
F1 B1 1.336(7) . ?
F2 B1 1.266(8) . ?
F3 B1 1.306(7) . ?
F4 B1 1.292(8) . ?
